data_2015766
loop_
_publ_author_name
'Fernando Casta\~neda'
'Clifford A. Bunton'
'Ricardo Baggio'
'Mar\'ia Teresa Garland'

_publ_section_title
;
 Cyano-stabilized triphenylphosphonium ylids
;
_journal_coeditor_code SQ3045
_journal_issue 1
_journal_name_full 'Acta Crystallographica Section C'
_journal_page_first o65
_journal_page_last o67
_journal_paper_doi 10.1107/S0108270106051201
_journal_volume 63
_journal_year 2007
_chemical_formula_iupac 'C22 H18 N O2 P'
_chemical_formula_moiety 'C22 H18 N O2 P'
_chemical_formula_sum 'C22 H18 N O2 P'
_chemical_formula_weight 359.34
_chemical_name_systematic
;
methyl 2-cyano-2-(trimethylphosphonio)ethenoate
;
_space_group_IT_number 14
_symmetry_cell_setting monoclinic
_symmetry_space_group_name_Hall '-P 2ybc'
_symmetry_space_group_name_H-M 'P 1 21/c 1'
_atom_sites_solution_hydrogens geom
_atom_sites_solution_primary direct
_atom_sites_solution_secondary difmap
_audit_creation_method SHELXL-97
_cell_angle_alpha 90.00
_cell_angle_beta 94.659(3)
_cell_angle_gamma 90.00
_cell_formula_units_Z 4
_cell_length_a 9.9601(14)
_cell_length_b 9.0436(13)
_cell_length_c 20.708(3)
_cell_measurement_reflns_used 6588
_cell_measurement_temperature 297(2)
_cell_measurement_theta_max 25.12
_cell_measurement_theta_min 2.24
_cell_volume 1859.1(5)
_computing_cell_refinement 'SAINT-NT (Bruker, 2001)'
_computing_data_collection 'SMART-NT (Bruker, 2001)'
_computing_data_reduction SAINT-NT
_computing_molecular_graphics 'SHELXTL-NT (Bruker, 2001)'
_computing_publication_material
;
SHELXTL-NT and
PLATON (Spek, 2003)
;
_computing_structure_refinement 'SHELXL97 (Sheldrick, 1997)'
_computing_structure_solution 'SHELXS97 (Sheldrick, 1997)'
_diffrn_ambient_temperature 298(2)
_diffrn_measured_fraction_theta_full 1.000
_diffrn_measured_fraction_theta_max 1.000
_diffrn_measurement_device_type 'Bruker SMART CCD'
_diffrn_measurement_method '\f and \w scans'
_diffrn_radiation_monochromator graphite
_diffrn_radiation_source 'fine-focus sealed tube'
_diffrn_radiation_type MoK\a
_diffrn_radiation_wavelength 0.71073
_diffrn_reflns_av_R_equivalents 0.0519
_diffrn_reflns_av_sigmaI/netI 0.0511
_diffrn_reflns_limit_h_max 12
_diffrn_reflns_limit_h_min -12
_diffrn_reflns_limit_k_max 11
_diffrn_reflns_limit_k_min -11
_diffrn_reflns_limit_l_max 25
_diffrn_reflns_limit_l_min -25
_diffrn_reflns_number 14118
_diffrn_reflns_theta_full 26.00
_diffrn_reflns_theta_max 26.00
_diffrn_reflns_theta_min 1.97
_diffrn_standards_number 0
_exptl_absorpt_coefficient_mu 0.163
_exptl_absorpt_correction_type none
_exptl_crystal_colour colorless
_exptl_crystal_density_diffrn 1.284
_exptl_crystal_density_method 'not measured'
_exptl_crystal_description plate
_exptl_crystal_F_000 752
_exptl_crystal_size_max .30
_exptl_crystal_size_mid .24
_exptl_crystal_size_min .10
_refine_diff_density_max 0.361
_refine_diff_density_min -0.229
_refine_ls_extinction_method none
_refine_ls_goodness_of_fit_ref 1.069
_refine_ls_hydrogen_treatment constr
_refine_ls_matrix_type full
_refine_ls_number_parameters 236
_refine_ls_number_reflns 3659
_refine_ls_number_restraints 0
_refine_ls_restrained_S_all 1.069
_refine_ls_R_factor_all 0.0939
_refine_ls_R_factor_gt 0.0646
_refine_ls_shift/su_max 0.005
_refine_ls_shift/su_mean 0.000
_refine_ls_structure_factor_coef Fsqd
_refine_ls_weighting_details 'calc w=1/[\s^2^(Fo^2^)+(0.0653P)^2^+0.3502P] where P=(Fo^2^+2Fc^2^)/3'
_refine_ls_weighting_scheme calc
_refine_ls_wR_factor_gt 0.1367
_refine_ls_wR_factor_ref 0.1500
_reflns_number_gt 2645
_reflns_number_total 3659
_reflns_threshold_expression I>2\s(I)
_cod_data_source_file sq3045.cif
_cod_data_source_block I
_cod_original_sg_symbol_H-M P21/c
_cod_database_code 2015766
_cod_database_fobs_code 2015766

loop_
_symmetry_equiv_pos_as_xyz
'x, y, z'
'-x, y+1/2, -z+1/2'
'-x, -y, -z'
'x, -y-1/2, z-1/2'

loop_
_atom_site_type_symbol
_atom_site_label
_atom_site_fract_x
_atom_site_fract_y
_atom_site_fract_z
_atom_site_U_iso_or_equiv
_atom_site_adp_type
_atom_site_calc_flag
_atom_site_refinement_flags
_atom_site_occupancy
P P1 0.25113(7) 0.60562(8) 0.08637(3) 0.0373(2) Uani d . 1
O O2 -0.0287(2) 0.6458(3) 0.20689(10) 0.0714(7) Uani d . 1
C C21 0.2269(2) 0.6440(3) 0.00079(13) 0.0368(6) Uani d . 1
C C11 0.2800(3) 0.4106(3) 0.09544(12) 0.0386(6) Uani d . 1
C C2 0.0170(3) 0.7590(3) 0.09282(15) 0.0476(7) Uani d . 1
C C22 0.2062(3) 0.7879(3) -0.02160(14) 0.0452(7) Uani d . 1
H H22 0.2010 0.8650 0.0078 0.054 Uiso calc R 1
C C26 0.2355(3) 0.5320(3) -0.04385(13) 0.0445(7) Uani d . 1
H H26 0.2500 0.4354 -0.0296 0.053 Uiso calc R 1
C C36 0.4987(3) 0.7421(3) 0.07415(15) 0.0502(8) Uani d . 1
H H36 0.4831 0.7237 0.0300 0.060 Uiso calc R 1
C C31 0.4046(3) 0.6988(3) 0.11556(13) 0.0408(7) Uani d . 1
C C16 0.1715(3) 0.3150(3) 0.08499(14) 0.0488(7) Uani d . 1
H H16 0.0851 0.3524 0.0760 0.059 Uiso calc R 1
C C1 0.1097(3) 0.6592(3) 0.12367(13) 0.0430(7) Uani d . 1
O O1 0.1706(2) 0.5283(3) 0.21984(11) 0.0771(8) Uani d . 1
C C23 0.1933(3) 0.8167(3) -0.08685(15) 0.0507(8) Uani d . 1
H H23 0.1785 0.9129 -0.1016 0.061 Uiso calc R 1
C C3 0.0915(3) 0.6044(4) 0.18696(15) 0.0559(8) Uani d . 1
C C24 0.2024(3) 0.7035(4) -0.13040(15) 0.0556(8) Uani d . 1
H H24 0.1943 0.7233 -0.1746 0.067 Uiso calc R 1
C C13 0.4266(3) 0.2031(4) 0.11173(17) 0.0627(9) Uani d . 1
H H13 0.5126 0.1647 0.1210 0.075 Uiso calc R 1
C C25 0.2231(3) 0.5617(4) -0.10896(14) 0.0540(8) Uani d . 1
H H25 0.2288 0.4852 -0.1386 0.065 Uiso calc R 1
C C12 0.4080(3) 0.3540(3) 0.10840(15) 0.0505(8) Uani d . 1
H H12 0.4814 0.4173 0.1149 0.061 Uiso calc R 1
C C14 0.3194(4) 0.1097(3) 0.10153(16) 0.0607(9) Uani d . 1
H H14 0.3329 0.0080 0.1039 0.073 Uiso calc R 1
N N1 -0.0581(3) 0.8414(3) 0.06833(15) 0.0730(9) Uani d . 1
C C35 0.6158(3) 0.8121(3) 0.09726(17) 0.0586(9) Uani d . 1
H H35 0.6783 0.8413 0.0687 0.070 Uiso calc R 1
C C15 0.1921(3) 0.1643(3) 0.08787(15) 0.0555(8) Uani d . 1
H H15 0.1197 0.0999 0.0806 0.067 Uiso calc R 1
C C34 0.6397(4) 0.8383(4) 0.16125(19) 0.0687(10) Uani d . 1
H H34 0.7182 0.8867 0.1768 0.082 Uiso calc R 1
C C32 0.4302(4) 0.7254(4) 0.18100(16) 0.0691(10) Uani d . 1
H H32 0.3682 0.6975 0.2099 0.083 Uiso calc R 1
C C33 0.5495(4) 0.7944(5) 0.20315(18) 0.0836(12) Uani d . 1
H H33 0.5680 0.8108 0.2473 0.100 Uiso calc R 1
C C4 -0.0640(4) 0.5878(6) 0.26756(17) 0.1051(16) Uani d . 1
H H4A -0.0110 0.5013 0.2784 0.158 Uiso calc R 1
H H4B -0.1578 0.5620 0.2642 0.158 Uiso calc R 1
H H4C -0.0470 0.6610 0.3008 0.158 Uiso calc R 1

loop_
_atom_site_aniso_label
_atom_site_aniso_U_11
_atom_site_aniso_U_22
_atom_site_aniso_U_33
_atom_site_aniso_U_12
_atom_site_aniso_U_13
_atom_site_aniso_U_23
P1 0.0349(4) 0.0360(4) 0.0409(4) 0.0011(3) 0.0032(3) -0.0017(3)
O2 0.0517(13) 0.112(2) 0.0530(14) -0.0027(13) 0.0190(11) -0.0147(13)
C21 0.0313(14) 0.0361(15) 0.0431(15) 0.0000(11) 0.0023(11) -0.0017(12)
C11 0.0422(16) 0.0348(15) 0.0392(15) -0.0012(12) 0.0055(12) 0.0022(12)
C2 0.0410(17) 0.0429(17) 0.0602(19) -0.0037(14) 0.0130(14) -0.0079(15)
C22 0.0433(16) 0.0399(17) 0.0526(18) -0.0016(13) 0.0055(13) -0.0031(14)
C26 0.0472(17) 0.0387(16) 0.0474(17) 0.0023(13) 0.0029(13) -0.0019(13)
C36 0.0430(17) 0.0518(18) 0.0558(19) -0.0019(14) 0.0052(14) -0.0082(15)
C31 0.0414(16) 0.0329(15) 0.0470(17) 0.0006(12) -0.0018(13) -0.0010(13)
C16 0.0446(17) 0.0427(17) 0.0596(19) -0.0011(14) 0.0065(14) 0.0051(14)
C1 0.0391(15) 0.0462(17) 0.0438(16) 0.0040(13) 0.0050(12) -0.0031(14)
O1 0.0668(16) 0.110(2) 0.0547(14) 0.0114(14) 0.0067(12) 0.0218(14)
C23 0.0477(18) 0.0486(19) 0.055(2) 0.0011(14) 0.0005(14) 0.0091(16)
C3 0.0495(19) 0.071(2) 0.0469(19) -0.0035(17) 0.0049(15) -0.0121(17)
C24 0.0550(19) 0.070(2) 0.0409(17) -0.0006(17) -0.0004(14) 0.0071(17)
C13 0.055(2) 0.050(2) 0.084(2) 0.0160(16) 0.0030(17) 0.0005(17)
C25 0.059(2) 0.057(2) 0.0460(18) 0.0048(16) 0.0005(14) -0.0072(15)
C12 0.0436(17) 0.0453(18) 0.063(2) 0.0011(14) 0.0044(14) 0.0017(15)
C14 0.077(2) 0.0367(17) 0.068(2) 0.0087(18) 0.0085(18) -0.0002(16)
N1 0.0537(18) 0.071(2) 0.096(2) 0.0233(16) 0.0162(16) 0.0108(17)
C35 0.0447(18) 0.054(2) 0.077(2) -0.0077(15) 0.0096(16) -0.0074(18)
C15 0.066(2) 0.0397(18) 0.061(2) -0.0111(16) 0.0116(16) -0.0029(15)
C34 0.057(2) 0.064(2) 0.081(3) -0.0206(18) -0.0142(19) 0.000(2)
C32 0.069(2) 0.086(3) 0.051(2) -0.025(2) -0.0010(17) -0.0006(18)
C33 0.088(3) 0.107(3) 0.052(2) -0.029(2) -0.019(2) -0.002(2)
C4 0.078(3) 0.193(5) 0.047(2) -0.040(3) 0.0204(19) -0.017(3)

loop_
_atom_type_symbol
_atom_type_description
_atom_type_scat_dispersion_real
_atom_type_scat_dispersion_imag
_atom_type_scat_source
C C 0.0033 0.0016 'International Tables Vol C Tables 4.2.6.8 and 6.1.1.4'
H H 0.0000 0.0000 'International Tables Vol C Tables 4.2.6.8 and 6.1.1.4'
N N 0.0061 0.0033 'International Tables Vol C Tables 4.2.6.8 and 6.1.1.4'
O O 0.0106 0.0060 'International Tables Vol C Tables 4.2.6.8 and 6.1.1.4'
P P 0.1023 0.0942 'International Tables Vol C Tables 4.2.6.8 and 6.1.1.4'

loop_
_geom_angle_atom_site_label_1
_geom_angle_atom_site_label_2
_geom_angle_atom_site_label_3
_geom_angle
_geom_angle_publ_flag
C1 P1 C11 110.97(13) ?
C1 P1 C21 109.64(13) ?
C11 P1 C21 107.44(12) ?
C1 P1 C31 114.68(13) ?
C11 P1 C31 107.42(12) ?
C21 P1 C31 106.35(12) ?
C3 O2 C4 117.0(3) y
C26 C21 C22 118.6(3) ?
C26 C21 P1 120.5(2) ?
C22 C21 P1 120.8(2) ?
C12 C11 C16 119.6(3) ?
C12 C11 P1 121.5(2) ?
C16 C11 P1 118.7(2) ?
N1 C2 C1 179.2(3) y
C23 C22 C21 120.3(3) ?
C23 C22 H22 119.8 ?
C21 C22 H22 119.8 ?
C25 C26 C21 120.7(3) ?
C25 C26 H26 119.7 ?
C21 C26 H26 119.7 ?
C31 C36 C35 120.9(3) ?
C31 C36 H36 119.5 ?
C35 C36 H36 119.5 ?
C36 C31 C32 118.7(3) ?
C36 C31 P1 121.6(2) ?
C32 C31 P1 119.6(2) ?
C15 C16 C11 119.9(3) ?
C15 C16 H16 120.1 ?
C11 C16 H16 120.1 ?
C2 C1 C3 120.8(3) y
C2 C1 P1 120.3(2) y
C3 C1 P1 118.8(2) y
C24 C23 C22 120.0(3) ?
C24 C23 H23 120.0 ?
C22 C23 H23 120.0 ?
O1 C3 O2 122.5(3) y
O1 C3 C1 126.0(3) y
O2 C3 C1 111.5(3) y
C25 C24 C23 120.2(3) ?
C25 C24 H24 119.9 ?
C23 C24 H24 119.9 ?
C14 C13 C12 120.3(3) ?
C14 C13 H13 119.8 ?
C12 C13 H13 119.8 ?
C24 C25 C26 120.2(3) ?
C24 C25 H25 119.9 ?
C26 C25 H25 119.9 ?
C13 C12 C11 119.7(3) ?
C13 C12 H12 120.2 ?
C11 C12 H12 120.2 ?
C13 C14 C15 120.6(3) ?
C13 C14 H14 119.7 ?
C15 C14 H14 119.7 ?
C34 C35 C36 119.9(3) ?
C34 C35 H35 120.0 ?
C36 C35 H35 120.0 ?
C14 C15 C16 119.9(3) ?
C14 C15 H15 120.1 ?
C16 C15 H15 120.1 ?
C35 C34 C33 120.2(3) ?
C35 C34 H34 119.9 ?
C33 C34 H34 119.9 ?
C31 C32 C33 119.2(3) ?
C31 C32 H32 120.4 ?
C33 C32 H32 120.4 ?
C34 C33 C32 120.9(3) ?
C34 C33 H33 119.5 ?
C32 C33 H33 119.5 ?
O2 C4 H4A 109.5 ?
O2 C4 H4B 109.5 ?
H4A C4 H4B 109.5 ?
O2 C4 H4C 109.5 ?
H4A C4 H4C 109.5 ?
H4B C4 H4C 109.5 ?

loop_
_geom_bond_atom_site_label_1
_geom_bond_atom_site_label_2
_geom_bond_distance
_geom_bond_publ_flag
P1 C1 1.730(3) y
P1 C11 1.794(3) ?
P1 C21 1.803(3) ?
P1 C31 1.806(3) ?
O2 C3 1.350(4) y
O2 C4 1.432(4) y
C21 C26 1.378(4) ?
C21 C22 1.391(4) ?
C11 C12 1.380(4) ?
C11 C16 1.387(4) ?
C2 N1 1.145(4) y
C2 C1 1.407(4) y
C22 C23 1.372(4) ?
C22 H22 0.9300 ?
C26 C25 1.371(4) ?
C26 H26 0.9300 ?
C36 C31 1.378(4) ?
C36 C35 1.378(4) ?
C36 H36 0.9300 ?
C31 C32 1.380(4) ?
C16 C15 1.379(4) ?
C16 H16 0.9300 ?
C1 C3 1.427(4) y
O1 C3 1.212(4) y
C23 C24 1.372(4) ?
C23 H23 0.9300 ?
C24 C25 1.367(4) ?
C24 H24 0.9300 ?
C13 C14 1.364(4) ?
C13 C12 1.378(4) ?
C13 H13 0.9300 ?
C25 H25 0.9300 ?
C12 H12 0.9300 ?
C14 C15 1.368(4) ?
C14 H14 0.9300 ?
C35 C34 1.348(4) ?
C35 H35 0.9300 ?
C15 H15 0.9300 ?
C34 C33 1.358(5) ?
C34 H34 0.9300 ?
C32 C33 1.387(5) ?
C32 H32 0.9300 ?
C33 H33 0.9300 ?
C4 H4A 0.9600 ?
C4 H4B 0.9600 ?
C4 H4C 0.9600 ?

loop_
_geom_hbond_atom_site_label_D
_geom_hbond_atom_site_label_H
_geom_hbond_atom_site_label_A
_geom_hbond_site_symmetry_A
_geom_hbond_distance_DH
_geom_hbond_distance_HA
_geom_hbond_distance_DA
_geom_hbond_angle_DHA
C32 H32 O1 . 0.93 2.51 3.294(4) 142
C14 H14 Cg3 1_545 0.93 2.93 3.738(3) 146
C16 H16 Cg2 2_655 0.93 2.99 .835(3) 153
P1 ? O1 ? ? ? 3.022(2) ?

loop_
_geom_torsion_atom_site_label_1
_geom_torsion_atom_site_label_2
_geom_torsion_atom_site_label_3
_geom_torsion_atom_site_label_4
_geom_torsion
_geom_torsion_publ_flag
C1 P1 C21 C26 -122.2(2) ?
C11 P1 C21 C26 -1.5(3) ?
C31 P1 C21 C26 113.3(2) ?
C1 P1 C21 C22 61.2(2) ?
C11 P1 C21 C22 -178.1(2) ?
C31 P1 C21 C22 -63.3(2) ?
C1 P1 C11 C12 -139.2(2) ?
C21 P1 C11 C12 100.9(2) ?
C31 P1 C11 C12 -13.2(3) ?
C1 P1 C11 C16 44.9(3) ?
C21 P1 C11 C16 -74.9(2) ?
C31 P1 C11 C16 171.0(2) ?
C26 C21 C22 C23 0.7(4) ?
P1 C21 C22 C23 177.3(2) ?
C22 C21 C26 C25 -0.4(4) ?
P1 C21 C26 C25 -177.1(2) ?
C35 C36 C31 C32 -0.7(5) ?
C35 C36 C31 P1 -179.5(2) ?
C1 P1 C31 C36 -140.8(2) ?
C11 P1 C31 C36 95.4(2) ?
C21 P1 C31 C36 -19.4(3) ?
C1 P1 C31 C32 40.4(3) ?
C11 P1 C31 C32 -83.5(3) ?
C21 P1 C31 C32 161.7(3) ?
C12 C11 C16 C15 0.3(4) ?
P1 C11 C16 C15 176.2(2) ?
C11 P1 C1 C2 -137.2(2) ?
C21 P1 C1 C2 -18.6(3) ?
C31 P1 C1 C2 100.9(2) ?
C11 P1 C1 C3 45.0(3) ?
C21 P1 C1 C3 163.5(2) ?
C31 P1 C1 C3 -77.0(3) ?
C21 C22 C23 C24 -0.7(4) ?
C4 O2 C3 O1 -4.1(5) y
C4 O2 C3 C1 175.0(3) y
C2 C1 C3 O1 -173.5(3) y
P1 C1 C3 O1 4.4(5) y
C2 C1 C3 O2 7.5(4) y
P1 C1 C3 O2 -174.6(2) ?
C22 C23 C24 C25 0.5(4) ?
C23 C24 C25 C26 -0.3(5) ?
C21 C26 C25 C24 0.2(4) ?
C14 C13 C12 C11 0.8(5) ?
C16 C11 C12 C13 -0.9(4) ?
P1 C11 C12 C13 -176.7(2) ?
C12 C13 C14 C15 0.0(5) ?
C31 C36 C35 C34 0.4(5) ?
C13 C14 C15 C16 -0.6(5) ?
C11 C16 C15 C14 0.5(5) ?
C36 C35 C34 C33 0.8(5) ?
C36 C31 C32 C33 -0.1(5) ?
P1 C31 C32 C33 178.7(3) ?
C35 C34 C33 C32 -1.6(6) ?
C31 C32 C33 C34 1.3(6) ?

loop_
_cod_related_entry_id
_cod_related_entry_database
_cod_related_entry_code
1 ChemSpider 30654052
